data_2205338
loop_
_publ_author_name
'Shi Wang'
'Yongli Wang'
'Qiang Nie'
'Aishuang Xiang'
'Lina Zhou'

_publ_section_title
;
 16\b-Bromo-17\a-hydroxypregn-4-ene-3,20-dione methanol solvate
;
_journal_issue 3
_journal_name_full 'Acta Crystallographica Section E'
_journal_page_first o563
_journal_page_last o564
_journal_paper_doi 10.1107/S1600536805002813
_journal_volume 61
_journal_year 2005
_chemical_formula_iupac 'C21 H29 Br O3, C1 H4 O1'
_chemical_formula_moiety 'C21 H29 Br O3, C1 H4 O1'
_chemical_formula_sum 'C22 H33 Br O4'
_chemical_formula_weight 441.39
_chemical_name_systematic
;
16\b-Bromo-17\a-hydroxypregn-4-ene-3,20-dione methanol solvate
;
_space_group_IT_number 19
_symmetry_cell_setting orthorhombic
_symmetry_space_group_name_Hall 'P 2ac 2ab'
_symmetry_space_group_name_H-M 'P 21 21 21'
_atom_sites_solution_hydrogens geom
_atom_sites_solution_primary direct
_atom_sites_solution_secondary difmap
_cell_angle_alpha 90.00
_cell_angle_beta 90.00
_cell_angle_gamma 90.00
_cell_formula_units_Z 4
_cell_length_a 12.008(3)
_cell_length_b 25.192(6)
_cell_length_c 7.0192(12)
_cell_measurement_reflns_used 3797
_cell_measurement_temperature 293(2)
_cell_measurement_theta_max 25.65
_cell_measurement_theta_min 2.34
_cell_volume 2123.3(8)
_computing_cell_refinement SMART
_computing_data_collection 'SMART (Bruker, 1998)'
_computing_data_reduction 'SAINT (Bruker, 1998)'
_computing_molecular_graphics 'SHELXTL (Bruker, 1998)'
_computing_publication_material SHELXTL
_computing_structure_refinement 'SHELXL97 (Sheldrick, 1997)'
_computing_structure_solution 'SHELXS97 (Sheldrick, 1997)'
_diffrn_ambient_temperature 293(2)
_diffrn_measured_fraction_theta_full 0.996
_diffrn_measured_fraction_theta_max 0.996
_diffrn_measurement_device_type 'Bruker SMART CCD area-detector'
_diffrn_measurement_method '\f and \w'
_diffrn_radiation_monochromator graphite
_diffrn_radiation_source 'fine-focus sealed tube'
_diffrn_radiation_type MoK\a
_diffrn_radiation_wavelength 0.71073
_diffrn_reflns_av_R_equivalents 0.0638
_diffrn_reflns_av_sigmaI/netI 0.0788
_diffrn_reflns_limit_h_max 14
_diffrn_reflns_limit_h_min -6
_diffrn_reflns_limit_k_max 29
_diffrn_reflns_limit_k_min -29
_diffrn_reflns_limit_l_max 8
_diffrn_reflns_limit_l_min -8
_diffrn_reflns_number 10348
_diffrn_reflns_theta_full 25.01
_diffrn_reflns_theta_max 25.01
_diffrn_reflns_theta_min 1.62
_diffrn_standards_decay_% 0
_diffrn_standards_interval_count 0
_diffrn_standards_interval_time 0
_diffrn_standards_number 0
_exptl_absorpt_coefficient_mu 1.960
_exptl_absorpt_correction_T_max 0.555
_exptl_absorpt_correction_T_min 0.421
_exptl_absorpt_correction_type multi-scan
_exptl_absorpt_process_details '(SADABS; Bruker, 1998)'
_exptl_crystal_colour colorless
_exptl_crystal_density_diffrn 1.381
_exptl_crystal_density_method 'not measured'
_exptl_crystal_description block
_exptl_crystal_F_000 928
_exptl_crystal_size_max 0.40
_exptl_crystal_size_mid 0.38
_exptl_crystal_size_min 0.30
_refine_diff_density_max 1.020
_refine_diff_density_min -0.573
_refine_ls_abs_structure_details 'Flack (1983), 0000 Friedel pairs'
_refine_ls_abs_structure_Flack 0.08(2)
_refine_ls_extinction_method none
_refine_ls_goodness_of_fit_ref 1.052
_refine_ls_hydrogen_treatment constr
_refine_ls_matrix_type full
_refine_ls_number_parameters 247
_refine_ls_number_reflns 3705
_refine_ls_number_restraints 6
_refine_ls_restrained_S_all 1.052
_refine_ls_R_factor_all 0.0905
_refine_ls_R_factor_gt 0.0662
_refine_ls_shift/su_max 0.001
_refine_ls_shift/su_mean 0.000
_refine_ls_structure_factor_coef Fsqd
_refine_ls_weighting_details 'calc w = 1/[\s^2^(Fo^2^)+(0.0659P)^2^+10.8219P] where P = (Fo^2^+2Fc^2^)/3'
_refine_ls_weighting_scheme calc
_refine_ls_wR_factor_gt 0.1754
_refine_ls_wR_factor_ref 0.1922
_reflns_number_gt 2879
_reflns_number_total 3705
_reflns_threshold_expression I>2\s(I)
_cod_data_source_file rn6036.cif
_cod_data_source_block I
_cod_depositor_comments
;
The following automatic conversions were performed:
'_symmetry_cell_setting' value 'Orthorhombic' changed to 'orthorhombic'
according to '/home/saulius/struct/CIF-dictionaries/cif_core.dic'
dictionary named 'cif_core.dic' version 2.4.1 from 2010-06-29.

Automatic conversion script
Id: cif_fix_enum 1527 2010-12-29 10:47:43Z saulius 

The following automatic conversions were performed:

'_symmetry_cell_setting' value 'Orthorhombic' changed to
'orthorhombic' according to
/home/saulius/struct/CIF-dictionaries/cif_core.dic dictionary named
'cif_core.dic' version 2.4.1 from 2010-06-29.

Automatic conversion script
Id: cif_fix_values 1715 2011-07-08 13:25:40Z adriana 
;
_cod_original_cell_volume 2123.4(8)
_cod_database_code 2205338
_cod_database_fobs_code 2205338

loop_
_symmetry_equiv_pos_as_xyz
'x, y, z'
'-x+1/2, -y, z+1/2'
'x+1/2, -y+1/2, -z'
'-x, y+1/2, -z+1/2'

loop_
_atom_site_label
_atom_site_fract_x
_atom_site_fract_y
_atom_site_fract_z
_atom_site_U_iso_or_equiv
_atom_site_adp_type
_atom_site_calc_flag
_atom_site_refinement_flags
_atom_site_occupancy
_atom_site_type_symbol
Br1 -0.12607(9) 0.87544(4) 0.16222(12) 0.0529(3) Uani d . 1 Br
O1 0.5151(6) 0.8119(3) 1.3759(10) 0.061(2) Uani d . 1 O
O2 -0.1125(6) 1.0042(3) 0.4572(12) 0.063(2) Uani d . 1 O
O3 -0.1555(5) 0.9017(3) 0.7367(8) 0.0409(15) Uani d . 1 O
H3 -0.2109 0.8814 0.7171 0.061 Uiso d R 1 H
C1 0.3565(7) 0.9067(3) 1.1090(12) 0.038(2) Uani d . 1 C
H1A 0.3590 0.9446 1.0842 0.046 Uiso calc R 1 H
H1B 0.2948 0.9002 1.1951 0.046 Uiso calc R 1 H
C2 0.4638(7) 0.8905(3) 1.2076(14) 0.043(2) Uani d . 1 C
H2A 0.5270 0.9017 1.1313 0.051 Uiso calc R 1 H
H2B 0.4688 0.9081 1.3303 0.051 Uiso calc R 1 H
C3 0.4676(8) 0.8316(4) 1.2355(13) 0.042(2) Uani d . 1 C
C4 0.4161(8) 0.7997(3) 1.0933(14) 0.042(2) Uani d . 1 C
H4 0.4224 0.7630 1.1039 0.050 Uiso calc R 1 H
C5 0.3584(7) 0.8194(3) 0.9433(11) 0.0346(18) Uani d . 1 C
C6 0.3198(8) 0.7835(3) 0.7827(15) 0.045(2) Uani d . 1 C
H6A 0.3653 0.7900 0.6710 0.054 Uiso calc R 1 H
H6B 0.3302 0.7468 0.8202 0.054 Uiso calc R 1 H
C7 0.1990(8) 0.7923(3) 0.7323(14) 0.042(2) Uani d . 1 C
H7A 0.1804 0.7712 0.6211 0.051 Uiso calc R 1 H
H7B 0.1525 0.7804 0.8370 0.051 Uiso calc R 1 H
C8 0.1748(7) 0.8499(3) 0.6916(11) 0.0273(17) Uani d . 1 C
H8 0.2188 0.8609 0.5809 0.033 Uiso calc R 1 H
C9 0.2086(6) 0.8849(3) 0.8642(11) 0.0288(17) Uani d . 1 C
H9 0.1651 0.8718 0.9726 0.035 Uiso calc R 1 H
C10 0.3336(6) 0.8777(3) 0.9210(10) 0.0269(15) Uani d . 1 C
C11 0.1751(7) 0.9437(3) 0.8382(15) 0.0358(18) Uani d . 1 C
H11A 0.1897 0.9626 0.9558 0.043 Uiso calc R 1 H
H11B 0.2212 0.9593 0.7395 0.043 Uiso calc R 1 H
C12 0.0524(7) 0.9510(3) 0.7845(11) 0.0309(19) Uani d . 1 C
H12A 0.0055 0.9397 0.8894 0.037 Uiso calc R 1 H
H12B 0.0376 0.9883 0.7603 0.037 Uiso calc R 1 H
C13 0.0248(7) 0.9185(3) 0.6071(10) 0.0270(17) Uani d . 1 C
C14 -0.1005(7) 0.9133(3) 0.5617(12) 0.0349(19) Uani d . 1 C
C15 -0.1096(6) 0.8620(3) 0.4352(10) 0.0247(16) Uani d U 1 C
H15 -0.1736 0.8411 0.4788 0.030 Uiso calc R 1 H
C16 0.0005(8) 0.8302(3) 0.4824(13) 0.039(2) Uani d . 1 C
H16A -0.0166 0.7939 0.5179 0.047 Uiso calc R 1 H
H16B 0.0503 0.8298 0.3737 0.047 Uiso calc R 1 H
C17 0.0525(7) 0.8601(3) 0.6491(12) 0.0286(17) Uani d . 1 C
H17 0.0106 0.8501 0.7634 0.034 Uiso calc R 1 H
C18 0.4119(7) 0.9011(4) 0.7644(15) 0.044(2) Uani d . 1 C
H18A 0.4881 0.8964 0.8022 0.066 Uiso calc R 1 H
H18B 0.3968 0.9382 0.7487 0.066 Uiso calc R 1 H
H18C 0.3991 0.8830 0.6461 0.066 Uiso calc R 1 H
C19 0.0883(7) 0.9399(3) 0.4300(12) 0.035(2) Uani d . 1 C
H19A 0.0732 0.9770 0.4149 0.053 Uiso calc R 1 H
H19B 0.0641 0.9211 0.3185 0.053 Uiso calc R 1 H
H19C 0.1668 0.9346 0.4473 0.053 Uiso calc R 1 H
C20 -0.1604(8) 0.9625(4) 0.4785(13) 0.044(2) Uani d . 1 C
C21 -0.2861(8) 0.9597(4) 0.4574(16) 0.057(3) Uani d . 1 C
H21A -0.3207 0.9708 0.5740 0.085 Uiso calc R 1 H
H21B -0.3077 0.9238 0.4292 0.085 Uiso calc R 1 H
H21C -0.3094 0.9826 0.3556 0.085 Uiso calc R 1 H
O4 0.6590(6) 0.8347(3) 0.6709(14) 0.070(2) Uani d . 1 O
H4A 0.6387 0.8260 0.5639 0.106 Uiso d R 1 H
C22 0.6698(10) 0.7886(5) 0.7866(18) 0.072(4) Uani d . 1 C
H22A 0.7333 0.7685 0.7455 0.108 Uiso d R 1 H
H22B 0.6040 0.7672 0.7752 0.108 Uiso d R 1 H
H22C 0.6796 0.7990 0.9171 0.108 Uiso d R 1 H

loop_
_atom_site_aniso_label
_atom_site_aniso_U_11
_atom_site_aniso_U_22
_atom_site_aniso_U_33
_atom_site_aniso_U_12
_atom_site_aniso_U_13
_atom_site_aniso_U_23
Br1 0.0775(7) 0.0591(5) 0.0221(4) -0.0076(6) -0.0097(5) 0.0029(4)
O1 0.077(5) 0.065(4) 0.041(4) 0.014(4) -0.018(4) 0.002(3)
O2 0.058(4) 0.041(4) 0.089(6) 0.002(3) -0.007(4) 0.017(3)
O3 0.032(3) 0.072(4) 0.019(3) -0.007(3) 0.004(2) 0.001(3)
C1 0.042(5) 0.030(4) 0.042(5) 0.000(4) -0.019(4) 0.000(3)
C2 0.031(5) 0.051(5) 0.047(6) 0.002(4) -0.017(4) -0.006(4)
C3 0.042(5) 0.053(6) 0.031(5) 0.007(4) -0.007(4) 0.001(4)
C4 0.050(6) 0.031(4) 0.044(5) 0.003(4) 0.000(4) 0.001(4)
C5 0.034(5) 0.038(4) 0.032(4) 0.000(4) -0.007(4) -0.001(3)
C6 0.051(6) 0.028(4) 0.055(6) 0.010(4) -0.006(5) -0.008(4)
C7 0.049(6) 0.030(5) 0.047(5) -0.001(4) -0.014(4) -0.012(4)
C8 0.040(4) 0.026(4) 0.016(4) -0.004(3) 0.003(3) 0.001(3)
C9 0.029(4) 0.032(4) 0.026(4) -0.004(3) 0.002(3) -0.004(3)
C10 0.025(4) 0.031(4) 0.025(3) 0.000(3) 0.001(3) -0.005(4)
C11 0.035(4) 0.031(4) 0.041(5) -0.003(3) -0.003(4) -0.005(4)
C12 0.040(5) 0.028(4) 0.025(4) 0.002(3) -0.004(3) 0.000(3)
C13 0.031(4) 0.031(4) 0.020(4) -0.001(3) 0.006(3) 0.003(3)
C14 0.038(5) 0.032(4) 0.034(4) -0.004(4) 0.000(4) 0.000(3)
C15 0.0255(18) 0.0258(18) 0.0228(17) -0.0013(10) -0.0004(10) 0.0000(10)
C16 0.052(6) 0.034(5) 0.031(5) -0.003(4) -0.018(4) -0.003(4)
C17 0.040(4) 0.025(4) 0.022(4) -0.004(3) -0.005(4) -0.001(3)
C18 0.038(5) 0.041(5) 0.053(6) -0.003(4) 0.003(4) 0.004(4)
C19 0.042(5) 0.037(5) 0.027(4) -0.007(4) 0.010(4) 0.003(3)
C20 0.052(6) 0.044(5) 0.035(5) 0.005(4) -0.011(4) 0.007(4)
C21 0.046(6) 0.071(7) 0.053(6) 0.004(5) -0.018(5) 0.007(5)
O4 0.047(4) 0.086(5) 0.078(6) -0.014(4) -0.007(4) 0.012(5)
C22 0.073(8) 0.077(8) 0.066(8) -0.003(6) -0.017(6) 0.019(6)

loop_
_atom_type_symbol
_atom_type_description
_atom_type_scat_dispersion_real
_atom_type_scat_dispersion_imag
_atom_type_scat_source
C C 0.0033 0.0016 'International Tables Vol C Tables 4.2.6.8 and 6.1.1.4'
H H 0.0000 0.0000 'International Tables Vol C Tables 4.2.6.8 and 6.1.1.4'
O O 0.0106 0.0060 'International Tables Vol C Tables 4.2.6.8 and 6.1.1.4'
Br Br -0.2901 2.4595 'International Tables Vol C Tables 4.2.6.8 and 6.1.1.4'

loop_
_geom_angle_atom_site_label_1
_geom_angle_atom_site_label_2
_geom_angle_atom_site_label_3
_geom_angle
C14 O3 H3 110.3
C2 C1 C10 114.6(7)
C2 C1 H1A 108.6
C10 C1 H1A 108.6
C2 C1 H1B 108.6
C10 C1 H1B 108.6
H1A C1 H1B 107.6
C3 C2 C1 110.6(7)
C3 C2 H2A 109.5
C1 C2 H2A 109.5
C3 C2 H2B 109.5
C1 C2 H2B 109.5
H2A C2 H2B 108.1
O1 C3 C4 122.0(8)
O1 C3 C2 120.9(9)
C4 C3 C2 117.0(8)
C5 C4 C3 124.1(8)
C5 C4 H4 118.0
C3 C4 H4 118.0
C4 C5 C10 122.7(7)
C4 C5 C6 121.0(7)
C10 C5 C6 116.3(7)
C7 C6 C5 112.4(7)
C7 C6 H6A 109.1
C5 C6 H6A 109.1
C7 C6 H6B 109.1
C5 C6 H6B 109.1
H6A C6 H6B 107.9
C8 C7 C6 111.8(7)
C8 C7 H7A 109.3
C6 C7 H7A 109.3
C8 C7 H7B 109.3
C6 C7 H7B 109.3
H7A C7 H7B 107.9
C7 C8 C17 112.7(6)
C7 C8 C9 110.4(6)
C17 C8 C9 108.1(6)
C7 C8 H8 108.5
C17 C8 H8 108.5
C9 C8 H8 108.5
C11 C9 C8 112.6(6)
C11 C9 C10 113.0(6)
C8 C9 C10 112.6(6)
C11 C9 H9 106.0
C8 C9 H9 106.0
C10 C9 H9 106.0
C5 C10 C1 109.8(6)
C5 C10 C18 108.7(6)
C1 C10 C18 108.6(7)
C5 C10 C9 109.2(6)
C1 C10 C9 109.7(6)
C18 C10 C9 110.8(7)
C12 C11 C9 113.3(6)
C12 C11 H11A 108.9
C9 C11 H11A 108.9
C12 C11 H11B 108.9
C9 C11 H11B 108.9
H11A C11 H11B 107.7
C13 C12 C11 110.1(7)
C13 C12 H12A 109.6
C11 C12 H12A 109.6
C13 C12 H12B 109.6
C11 C12 H12B 109.6
H12A C12 H12B 108.1
C12 C13 C17 108.1(6)
C12 C13 C14 115.1(7)
C17 C13 C14 99.7(6)
C12 C13 C19 111.1(6)
C17 C13 C19 112.2(7)
C14 C13 C19 110.0(7)
O3 C14 C13 106.9(6)
O3 C14 C20 105.9(7)
C13 C14 C20 117.6(7)
O3 C14 C15 106.6(6)
C13 C14 C15 104.7(6)
C20 C14 C15 114.4(7)
C14 C15 C16 103.9(6)
C14 C15 Br1 114.6(5)
C16 C15 Br1 112.2(5)
C14 C15 H15 108.6
C16 C15 H15 108.6
Br1 C15 H15 108.6
C17 C16 C15 104.7(6)
C17 C16 H16A 110.8
C15 C16 H16A 110.8
C17 C16 H16B 110.8
C15 C16 H16B 110.8
H16A C16 H16B 108.9
C8 C17 C16 117.6(7)
C8 C17 C13 114.1(6)
C16 C17 C13 103.7(6)
C8 C17 H17 106.9
C16 C17 H17 106.9
C13 C17 H17 106.9
C10 C18 H18A 109.5
C10 C18 H18B 109.5
H18A C18 H18B 109.5
C10 C18 H18C 109.5
H18A C18 H18C 109.5
H18B C18 H18C 109.5
C13 C19 H19A 109.5
C13 C19 H19B 109.5
H19A C19 H19B 109.5
C13 C19 H19C 109.5
H19A C19 H19C 109.5
H19B C19 H19C 109.5
O2 C20 C21 120.2(9)
O2 C20 C14 121.4(8)
C21 C20 C14 117.5(8)
C20 C21 H21A 109.5
C20 C21 H21B 109.5
H21A C21 H21B 109.5
C20 C21 H21C 109.5
H21A C21 H21C 109.5
H21B C21 H21C 109.5
C22 O4 H4A 109.4
O4 C22 H22A 109.4
O4 C22 H22B 109.6
H22A C22 H22B 109.5
O4 C22 H22C 109.4
H22A C22 H22C 109.5
H22B C22 H22C 109.5

loop_
_geom_bond_atom_site_label_1
_geom_bond_atom_site_label_2
_geom_bond_distance
Br1 C15 1.956(7)
O1 C3 1.242(11)
O2 C20 1.206(11)
O3 C14 1.426(10)
O3 H3 0.8500
C1 C2 1.519(11)
C1 C10 1.533(11)
C1 H1A 0.9700
C1 H1B 0.9700
C2 C3 1.497(13)
C2 H2A 0.9700
C2 H2B 0.9700
C3 C4 1.424(13)
C4 C5 1.354(12)
C4 H4 0.9300
C5 C10 1.507(11)
C5 C6 1.518(12)
C6 C7 1.509(12)
C6 H6A 0.9700
C6 H6B 0.9700
C7 C8 1.508(11)
C7 H7A 0.9700
C7 H7B 0.9700
C8 C17 1.520(11)
C8 C9 1.553(10)
C8 H8 0.9800
C9 C11 1.545(10)
C9 C10 1.564(10)
C9 H9 0.9800
C10 C18 1.561(12)
C11 C12 1.532(11)
C11 H11A 0.9700
C11 H11B 0.9700
C12 C13 1.527(10)
C12 H12A 0.9700
C12 H12B 0.9700
C13 C17 1.538(10)
C13 C14 1.544(12)
C13 C19 1.553(10)
C14 C20 1.548(12)
C14 C15 1.573(10)
C15 C16 1.580(12)
C15 H15 0.9800
C16 C17 1.525(11)
C16 H16A 0.9700
C16 H16B 0.9700
C17 H17 0.9800
C18 H18A 0.9600
C18 H18B 0.9600
C18 H18C 0.9600
C19 H19A 0.9600
C19 H19B 0.9600
C19 H19C 0.9600
C20 C21 1.518(14)
C21 H21A 0.9600
C21 H21B 0.9600
C21 H21C 0.9600
O4 C22 1.424(13)
O4 H4A 0.8200
C22 H22A 0.9600
C22 H22B 0.9600
C22 H22C 0.9600

loop_
_geom_hbond_atom_site_label_D
_geom_hbond_atom_site_label_H
_geom_hbond_atom_site_label_A
_geom_hbond_site_symmetry_A
_geom_hbond_distance_DH
_geom_hbond_distance_HA
_geom_hbond_distance_DA
_geom_hbond_angle_DHA
O4 H4A O1 1_554 0.82 2.02 2.757(11) 150
O3 H3 O4 1_455 0.85 1.98 2.832(9) 180

loop_
_geom_torsion_atom_site_label_1
_geom_torsion_atom_site_label_2
_geom_torsion_atom_site_label_3
_geom_torsion_atom_site_label_4
_geom_torsion
C10 C1 C2 C3 -54.0(11)
C1 C2 C3 O1 -147.6(9)
C1 C2 C3 C4 33.3(12)
O1 C3 C4 C5 176.4(9)
C2 C3 C4 C5 -4.5(15)
C3 C4 C5 C10 -5.8(15)
C3 C4 C5 C6 171.3(9)
C4 C5 C6 C7 132.1(9)
C10 C5 C6 C7 -50.7(11)
C5 C6 C7 C8 53.1(11)
C6 C7 C8 C17 -177.4(8)
C6 C7 C8 C9 -56.5(10)
C7 C8 C9 C11 -174.4(7)
C17 C8 C9 C11 -50.7(8)
C7 C8 C9 C10 56.4(9)
C17 C8 C9 C10 -179.9(6)
C4 C5 C10 C1 -13.9(11)
C6 C5 C10 C1 168.9(7)
C4 C5 C10 C18 104.8(10)
C6 C5 C10 C18 -72.4(9)
C4 C5 C10 C9 -134.2(9)
C6 C5 C10 C9 48.6(10)
C2 C1 C10 C5 43.8(10)
C2 C1 C10 C18 -75.0(9)
C2 C1 C10 C9 163.7(7)
C11 C9 C10 C5 179.9(7)
C8 C9 C10 C5 -51.1(8)
C11 C9 C10 C1 59.6(9)
C8 C9 C10 C1 -171.5(6)
C11 C9 C10 C18 -60.3(9)
C8 C9 C10 C18 68.6(8)
C8 C9 C11 C12 51.6(10)
C10 C9 C11 C12 -179.4(7)
C9 C11 C12 C13 -54.8(9)
C11 C12 C13 C17 57.7(8)
C11 C12 C13 C14 168.1(7)
C11 C12 C13 C19 -65.9(8)
C12 C13 C14 O3 -44.6(8)
C17 C13 C14 O3 70.7(7)
C19 C13 C14 O3 -171.1(6)
C12 C13 C14 C20 74.2(9)
C17 C13 C14 C20 -170.4(7)
C19 C13 C14 C20 -52.3(9)
C12 C13 C14 C15 -157.4(6)
C17 C13 C14 C15 -42.1(7)
C19 C13 C14 C15 76.0(7)
O3 C14 C15 C16 -92.1(7)
C13 C14 C15 C16 21.0(8)
C20 C14 C15 C16 151.2(7)
O3 C14 C15 Br1 145.1(5)
C13 C14 C15 Br1 -101.8(6)
C20 C14 C15 Br1 28.4(9)
C14 C15 C16 C17 8.6(8)
Br1 C15 C16 C17 133.0(6)
C7 C8 C17 C16 -58.3(10)
C9 C8 C17 C16 179.4(7)
C7 C8 C17 C13 179.9(7)
C9 C8 C17 C13 57.7(8)
C15 C16 C17 C8 -162.4(6)
C15 C16 C17 C13 -35.4(8)
C12 C13 C17 C8 -62.1(9)
C14 C13 C17 C8 177.2(7)
C19 C13 C17 C8 60.8(9)
C12 C13 C17 C16 168.7(7)
C14 C13 C17 C16 48.1(8)
C19 C13 C17 C16 -68.4(8)
O3 C14 C20 O2 116.4(9)
C13 C14 C20 O2 -3.0(13)
C15 C14 C20 O2 -126.6(9)
O3 C14 C20 C21 -53.1(10)
C13 C14 C20 C21 -172.5(8)
C15 C14 C20 C21 64.0(11)

loop_
_cod_related_entry_id
_cod_related_entry_database
_cod_related_entry_code
1 ChemSpider 21173566
